data_7155657
loop_
_publ_author_name
'Liu, Jie-Jie'
'Cheng, Liang'
'Huang, Hong-Yan'
'Wei, Feng'
'Wang, Dong'
'Liu, Li'

_publ_section_title
;
 Unprecedented formation of 3-(tetrahydrofuran-2-yl)-4H-chromen-4-one in
 the reaction between 3,3a-dihydro-9H-furo[3,4-b]chromen-9-one with
 malononitrile
;
_journal_name_full 'Org. Biomol. Chem.'
_journal_paper_doi 10.1039/C7OB00904F
_journal_year 2017
_chemical_formula_moiety 'C27 H23 Cl N2 O7'
_chemical_formula_sum 'C27 H23 Cl N2 O7'
_chemical_formula_weight 522.92
_space_group_crystal_system monoclinic
_space_group_IT_number 14
_space_group_name_Hall '-P 2ybc'
_space_group_name_H-M_alt 'P 1 21/c 1'
_symmetry_space_group_name_Hall '-P 2ybc'
_symmetry_space_group_name_H-M 'P 1 21/c 1'
_atom_sites_solution_hydrogens geom
_atom_sites_solution_primary dual
_audit_creation_date 2017-03-22
_audit_creation_method
;
Olex2 1.2
(compiled 2017.03.02 svn.r3394 for OlexSys, GUI svn.r5324)
;
_audit_update_record
;
2017-05-23 deposited with the CCDC.
2017-05-25 downloaded from the CCDC.
;
_cell_angle_alpha 90
_cell_angle_beta 111.59(3)
_cell_angle_gamma 90
_cell_formula_units_Z 4
_cell_length_a 13.668(3)
_cell_length_b 14.731(3)
_cell_length_c 13.261(3)
_cell_measurement_reflns_used 7334
_cell_measurement_temperature 173(2)
_cell_measurement_theta_max 27.4816
_cell_measurement_theta_min 1.3824
_cell_volume 2482.7(11)
_computing_cell_refinement 'CrystalClear (Rigaku Inc., 2007)'
_computing_data_collection 'CrystalClear (Rigaku Inc., 2007)'
_computing_data_reduction 'CrystalClear (Rigaku Inc., 2007)'
_computing_molecular_graphics 'Olex2 (Dolomanov et al., 2009)'
_computing_publication_material 'CIFTAB (Sheldrick, 2013)'
_computing_structure_refinement 'ShelXL (Sheldrick, 2015)'
_computing_structure_solution 'ShelXT (Sheldrick, 2015)'
_diffrn_ambient_temperature 173(2)
_diffrn_measured_fraction_theta_full 0.998
_diffrn_measured_fraction_theta_max 0.996
_diffrn_measurement_device_type 'MM007-HF CCD(Saturn 724+)'
_diffrn_measurement_method '\w scans at fixed \c = 45\%'
_diffrn_radiation_monochromator Confocal
_diffrn_radiation_type MoK\a
_diffrn_radiation_wavelength 0.71073
_diffrn_reflns_av_R_equivalents 0.0554
_diffrn_reflns_av_unetI/netI 0.0450
_diffrn_reflns_Laue_measured_fraction_full 0.998
_diffrn_reflns_Laue_measured_fraction_max 0.996
_diffrn_reflns_limit_h_max 17
_diffrn_reflns_limit_h_min -17
_diffrn_reflns_limit_k_max 19
_diffrn_reflns_limit_k_min -18
_diffrn_reflns_limit_l_max 17
_diffrn_reflns_limit_l_min -16
_diffrn_reflns_number 19385
_diffrn_reflns_point_group_measured_fraction_full 0.998
_diffrn_reflns_point_group_measured_fraction_max 0.996
_diffrn_reflns_theta_full 25.242
_diffrn_reflns_theta_max 27.480
_diffrn_reflns_theta_min 2.116
_diffrn_source Confocal
_exptl_absorpt_coefficient_mu 0.205
_exptl_absorpt_correction_T_max 1.0000
_exptl_absorpt_correction_T_min 0.84697
_exptl_absorpt_correction_type multi-scan
_exptl_absorpt_process_details 'CrystalClear (Rigaku Inc., 2007)'
_exptl_crystal_colour Colorless
_exptl_crystal_density_diffrn 1.399
_exptl_crystal_description block
_exptl_crystal_F_000 1088
_exptl_crystal_size_max 0.378
_exptl_crystal_size_mid 0.291
_exptl_crystal_size_min 0.188
_refine_diff_density_max 0.238
_refine_diff_density_min -0.295
_refine_diff_density_rms 0.050
_refine_ls_extinction_method none
_refine_ls_goodness_of_fit_ref 1.154
_refine_ls_hydrogen_treatment constr
_refine_ls_matrix_type full
_refine_ls_number_parameters 336
_refine_ls_number_reflns 5674
_refine_ls_number_restraints 0
_refine_ls_restrained_S_all 1.154
_refine_ls_R_factor_all 0.0648
_refine_ls_R_factor_gt 0.0569
_refine_ls_shift/su_max 0.001
_refine_ls_shift/su_mean 0.000
_refine_ls_structure_factor_coef Fsqd
_refine_ls_weighting_details 'w=1/[\s^2^(Fo^2^)+(0.0402P)^2^+1.3336P] where P=(Fo^2^+2Fc^2^)/3'
_refine_ls_weighting_scheme calc
_refine_ls_wR_factor_gt 0.1215
_refine_ls_wR_factor_ref 0.1264
_reflns_Friedel_coverage 0.000
_reflns_number_gt 5122
_reflns_number_total 5674
_reflns_threshold_expression 'I > 2\s(I)'
_cod_data_source_file c7ob00904f2.cif
_cod_data_source_block mx5721b
_cod_original_cell_volume 2482.6(10)
_cod_database_code 7155657
_shelx_shelxl_version_number 2016/6
_shelx_space_group_comment
;
The symmetry employed for this shelxl refinement is uniquely defined
by the following loop, which should always be used as a source of
symmetry information in preference to the above space-group names.
They are only intended as comments.
;
_olex2_refinement_description
;
1. Fixed Uiso
 At 1.2 times of:
  All C(H) groups, All C(H,H) groups
 At 1.5 times of:
  All C(H,H,H) groups
2.a Ternary CH refined with riding coordinates:
 C8(H8), C9(H9), C10(H10)
2.b Secondary CH2 refined with riding coordinates:
 C13(H13A,H13B), C16(H16A,H16B), C21(H21A,H21B)
2.c Aromatic/amide H refined with riding coordinates:
 C2(H2), C5(H5), C6(H6), C23(H23), C24(H24), C25(H25), C26(H26), C27(H27)
2.d Idealised Me refined as rotating group:
 C14(H14A,H14B,H14C), C17(H17A,H17B,H17C)
;
_olex2_submission_special_instructions 'No special instructions were received'

loop_
_space_group_symop_operation_xyz
'x, y, z'
'-x, y+1/2, -z+1/2'
'-x, -y, -z'
'x, -y-1/2, z-1/2'

loop_
_atom_site_label
_atom_site_type_symbol
_atom_site_fract_x
_atom_site_fract_y
_atom_site_fract_z
_atom_site_U_iso_or_equiv
_atom_site_adp_type
_atom_site_occupancy
_atom_site_site_symmetry_order
_atom_site_calc_flag
_atom_site_refinement_flags_posn
Cl1 Cl 0.12164(4) 0.17017(4) 0.40257(5) 0.04257(16) Uani 1 1 d .
O1 O 0.46049(11) 0.37660(10) 0.46193(10) 0.0289(3) Uani 1 1 d .
O2 O 0.53239(11) 0.23572(9) 0.74789(10) 0.0276(3) Uani 1 1 d .
O3 O 0.68187(10) 0.43844(9) 0.75836(10) 0.0224(3) Uani 1 1 d .
O4 O 0.69391(12) 0.29049(10) 0.96850(11) 0.0334(3) Uani 1 1 d .
O5 O 0.76840(12) 0.42565(10) 0.96577(11) 0.0342(4) Uani 1 1 d .
O6 O 0.45967(11) 0.43389(10) 0.70271(11) 0.0295(3) Uani 1 1 d .
O7 O 0.50434(11) 0.42395(10) 0.88330(10) 0.0277(3) Uani 1 1 d .
N1 N 0.87977(15) 0.30989(13) 0.69945(16) 0.0387(4) Uani 1 1 d .
N2 N 0.82724(14) 0.59422(13) 0.68985(15) 0.0340(4) Uani 1 1 d .
C1 C 0.24470(16) 0.18934(14) 0.50287(16) 0.0290(4) Uani 1 1 d .
C2 C 0.31443(15) 0.24582(13) 0.48107(15) 0.0254(4) Uani 1 1 d .
H2 H 0.296267 0.272454 0.413027 0.030 Uiso 1 1 calc R
C3 C 0.41336(15) 0.26325(13) 0.56198(15) 0.0230(4) Uani 1 1 d .
C4 C 0.43931(15) 0.22233(13) 0.66307(15) 0.0243(4) Uani 1 1 d .
C5 C 0.36823(17) 0.16454(14) 0.68404(17) 0.0318(5) Uani 1 1 d .
H5 H 0.386070 0.137254 0.751690 0.038 Uiso 1 1 calc R
C6 C 0.27158(17) 0.14803(15) 0.60428(17) 0.0336(5) Uani 1 1 d .
H6 H 0.224139 0.109320 0.617933 0.040 Uiso 1 1 calc R
C7 C 0.48585(15) 0.32740(12) 0.54113(14) 0.0221(4) Uani 1 1 d .
C8 C 0.59846(14) 0.32667(12) 0.62213(14) 0.0204(4) Uani 1 1 d .
H8 H 0.640930 0.289640 0.592275 0.025 Uiso 1 1 calc R
C9 C 0.61376(14) 0.29027(12) 0.73599(14) 0.0206(4) Uani 1 1 d .
H9 H 0.679206 0.255109 0.762288 0.025 Uiso 1 1 calc R
C10 C 0.64563(14) 0.42303(12) 0.64314(14) 0.0205(4) Uani 1 1 d .
H10 H 0.590802 0.467380 0.605803 0.025 Uiso 1 1 calc R
C11 C 0.63074(14) 0.37758(12) 0.80583(14) 0.0201(4) Uani 1 1 d .
C12 C 0.52161(15) 0.41577(13) 0.79185(14) 0.0222(4) Uani 1 1 d .
C13 C 0.39711(16) 0.45403(15) 0.86998(17) 0.0315(5) Uani 1 1 d .
H13A H 0.384489 0.440972 0.935862 0.038 Uiso 1 1 calc R
H13B H 0.346102 0.420229 0.811246 0.038 Uiso 1 1 calc R
C14 C 0.38214(18) 0.55368(15) 0.84592(18) 0.0363(5) Uani 1 1 d .
H14A H 0.395429 0.566938 0.781240 0.054 Uiso 1 1 calc GR
H14B H 0.430198 0.587435 0.905542 0.054 Uiso 1 1 calc GR
H14C H 0.311215 0.570424 0.835593 0.054 Uiso 1 1 calc GR
C15 C 0.70127(14) 0.35982(13) 0.92378(14) 0.0224(4) Uani 1 1 d .
C16 C 0.85079(17) 0.40945(17) 1.07308(16) 0.0368(5) Uani 1 1 d .
H16A H 0.826279 0.365253 1.112652 0.044 Uiso 1 1 calc R
H16B H 0.866258 0.465488 1.114380 0.044 Uiso 1 1 calc R
C17 C 0.9482(2) 0.3750(2) 1.0594(2) 0.0594(8) Uani 1 1 d .
H17A H 0.970628 0.417879 1.017766 0.089 Uiso 1 1 calc GR
H17B H 0.933606 0.317750 1.022295 0.089 Uiso 1 1 calc GR
H17C H 1.002883 0.367383 1.129363 0.089 Uiso 1 1 calc GR
C18 C 0.79054(15) 0.52617(13) 0.65449(15) 0.0238(4) Uani 1 1 d .
C19 C 0.82134(15) 0.36612(14) 0.65908(15) 0.0245(4) Uani 1 1 d .
C20 C 0.74164(14) 0.43794(13) 0.60954(14) 0.0213(4) Uani 1 1 d .
C21 C 0.70392(14) 0.43855(14) 0.48312(14) 0.0231(4) Uani 1 1 d .
H21A H 0.674207 0.379539 0.456249 0.028 Uiso 1 1 calc R
H21B H 0.648108 0.483040 0.455102 0.028 Uiso 1 1 calc R
C22 C 0.78827(15) 0.45962(14) 0.43853(14) 0.0245(4) Uani 1 1 d .
C23 C 0.80591(17) 0.54888(15) 0.41485(16) 0.0313(5) Uani 1 1 d .
H23 H 0.767620 0.595832 0.429505 0.038 Uiso 1 1 calc R
C24 C 0.88028(18) 0.56806(17) 0.36951(17) 0.0382(5) Uani 1 1 d .
H24 H 0.891578 0.627774 0.353758 0.046 Uiso 1 1 calc R
C25 C 0.93760(17) 0.49873(19) 0.34773(17) 0.0414(6) Uani 1 1 d .
H25 H 0.987119 0.511786 0.316957 0.050 Uiso 1 1 calc R
C26 C 0.92153(17) 0.41030(18) 0.37148(17) 0.0391(5) Uani 1 1 d .
H26 H 0.960687 0.363774 0.357364 0.047 Uiso 1 1 calc R
C27 C 0.84684(16) 0.39043(15) 0.41658(16) 0.0308(4) Uani 1 1 d .
H27 H 0.835989 0.330564 0.432138 0.037 Uiso 1 1 calc R

loop_
_atom_site_aniso_label
_atom_site_aniso_U_11
_atom_site_aniso_U_22
_atom_site_aniso_U_33
_atom_site_aniso_U_23
_atom_site_aniso_U_13
_atom_site_aniso_U_12
Cl1 0.0291(3) 0.0513(4) 0.0395(3) -0.0006(3) 0.0035(2) -0.0137(2)
O1 0.0314(7) 0.0324(8) 0.0197(6) 0.0046(6) 0.0057(6) -0.0046(6)
O2 0.0296(7) 0.0291(7) 0.0207(6) 0.0038(5) 0.0053(6) -0.0090(6)
O3 0.0279(7) 0.0235(7) 0.0165(6) 0.0002(5) 0.0092(5) -0.0040(5)
O4 0.0399(8) 0.0323(8) 0.0232(7) 0.0072(6) 0.0059(6) -0.0055(7)
O5 0.0377(8) 0.0321(8) 0.0224(7) 0.0023(6) -0.0012(6) -0.0086(6)
O6 0.0290(7) 0.0387(8) 0.0195(6) 0.0028(6) 0.0074(6) 0.0108(6)
O7 0.0263(7) 0.0381(8) 0.0205(6) 0.0021(6) 0.0108(6) 0.0050(6)
N1 0.0337(10) 0.0384(11) 0.0374(10) 0.0014(8) 0.0055(8) 0.0084(9)
N2 0.0340(10) 0.0341(10) 0.0318(9) -0.0020(8) 0.0097(8) -0.0059(8)
C1 0.0264(10) 0.0299(10) 0.0292(10) -0.0059(8) 0.0085(8) -0.0040(8)
C2 0.0266(10) 0.0243(9) 0.0235(9) -0.0004(7) 0.0071(8) 0.0006(8)
C3 0.0229(9) 0.0229(9) 0.0235(9) -0.0012(7) 0.0090(8) 0.0007(7)
C4 0.0257(9) 0.0246(10) 0.0219(9) -0.0011(7) 0.0082(8) -0.0012(8)
C5 0.0371(11) 0.0318(11) 0.0257(10) 0.0026(8) 0.0107(9) -0.0079(9)
C6 0.0333(11) 0.0356(12) 0.0337(11) -0.0014(9) 0.0143(9) -0.0121(9)
C7 0.0249(9) 0.0231(9) 0.0182(8) -0.0026(7) 0.0077(7) 0.0004(7)
C8 0.0227(9) 0.0204(9) 0.0187(8) -0.0001(7) 0.0082(7) 0.0002(7)
C9 0.0225(9) 0.0205(9) 0.0185(8) 0.0000(7) 0.0074(7) 0.0002(7)
C10 0.0226(9) 0.0229(9) 0.0162(8) 0.0005(7) 0.0071(7) 0.0000(7)
C11 0.0238(9) 0.0204(9) 0.0167(8) 0.0013(7) 0.0083(7) 0.0012(7)
C12 0.0245(9) 0.0235(9) 0.0181(8) 0.0001(7) 0.0072(7) 0.0003(7)
C13 0.0267(10) 0.0427(12) 0.0295(10) 0.0014(9) 0.0157(9) 0.0026(9)
C14 0.0370(12) 0.0432(13) 0.0295(11) -0.0008(9) 0.0132(9) 0.0100(10)
C15 0.0226(9) 0.0253(9) 0.0188(8) -0.0011(7) 0.0072(7) 0.0016(7)
C16 0.0337(11) 0.0453(13) 0.0214(10) -0.0010(9) -0.0016(9) -0.0065(10)
C17 0.0356(14) 0.088(2) 0.0478(15) 0.0013(15) 0.0067(12) -0.0073(14)
C18 0.0223(9) 0.0287(10) 0.0208(9) 0.0024(8) 0.0083(7) -0.0003(8)
C19 0.0215(9) 0.0303(10) 0.0208(9) -0.0005(8) 0.0068(8) -0.0013(8)
C20 0.0195(9) 0.0245(9) 0.0184(8) -0.0001(7) 0.0052(7) -0.0002(7)
C21 0.0209(9) 0.0310(10) 0.0162(8) 0.0007(7) 0.0053(7) -0.0010(7)
C22 0.0219(9) 0.0349(11) 0.0151(8) 0.0004(7) 0.0051(7) -0.0016(8)
C23 0.0307(10) 0.0388(12) 0.0244(9) 0.0007(8) 0.0102(8) -0.0034(9)
C24 0.0361(12) 0.0503(14) 0.0277(10) 0.0040(10) 0.0113(9) -0.0128(10)
C25 0.0270(11) 0.0743(18) 0.0256(10) -0.0018(11) 0.0127(9) -0.0099(11)
C26 0.0269(11) 0.0632(16) 0.0277(11) -0.0050(10) 0.0107(9) 0.0067(11)
C27 0.0285(10) 0.0380(12) 0.0255(10) -0.0009(8) 0.0094(8) 0.0022(9)

loop_
_atom_type_symbol
_atom_type_description
_atom_type_scat_dispersion_real
_atom_type_scat_dispersion_imag
_atom_type_scat_source
C C 0.0033 0.0016 'International Tables Vol C Tables 4.2.6.8 and 6.1.1.4'
H H 0.0000 0.0000 'International Tables Vol C Tables 4.2.6.8 and 6.1.1.4'
Cl Cl 0.1484 0.1585 'International Tables Vol C Tables 4.2.6.8 and 6.1.1.4'
N N 0.0061 0.0033 'International Tables Vol C Tables 4.2.6.8 and 6.1.1.4'
O O 0.0106 0.0060 'International Tables Vol C Tables 4.2.6.8 and 6.1.1.4'

loop_
_geom_angle_atom_site_label_1
_geom_angle_atom_site_label_2
_geom_angle_atom_site_label_3
_geom_angle
C4 O2 C9 121.15(14)
C11 O3 C10 109.75(13)
C15 O5 C16 117.23(16)
C12 O7 C13 114.91(15)
C2 C1 Cl1 119.17(16)
C2 C1 C6 120.63(18)
C6 C1 Cl1 120.19(16)
C1 C2 H2 120.1
C1 C2 C3 119.79(18)
C3 C2 H2 120.1
C2 C3 C7 120.01(17)
C4 C3 C2 119.24(18)
C4 C3 C7 120.68(17)
O2 C4 C3 124.06(17)
O2 C4 C5 115.44(17)
C3 C4 C5 120.49(18)
C4 C5 H5 120.1
C6 C5 C4 119.78(19)
C6 C5 H5 120.1
C1 C6 H6 120.0
C5 C6 C1 120.07(19)
C5 C6 H6 120.0
O1 C7 C3 123.27(17)
O1 C7 C8 120.49(17)
C3 C7 C8 116.17(15)
C7 C8 H8 108.4
C7 C8 C9 115.60(15)
C7 C8 C10 111.65(15)
C9 C8 H8 108.4
C10 C8 H8 108.4
C10 C8 C9 104.25(14)
O2 C9 C8 118.26(15)
O2 C9 H9 108.0
O2 C9 C11 110.62(15)
C8 C9 H9 108.0
C8 C9 C11 103.47(14)
C11 C9 H9 108.0
O3 C10 C8 107.13(14)
O3 C10 H10 109.4
O3 C10 C20 106.61(14)
C8 C10 H10 109.4
C8 C10 C20 114.89(15)
C20 C10 H10 109.4
O3 C11 C9 104.41(14)
O3 C11 C12 109.21(14)
O3 C11 C15 109.53(15)
C12 C11 C9 107.78(15)
C15 C11 C9 111.62(15)
C15 C11 C12 113.83(15)
O6 C12 O7 125.56(18)
O6 C12 C11 119.95(16)
O7 C12 C11 114.48(15)
O7 C13 H13A 109.3
O7 C13 H13B 109.3
O7 C13 C14 111.73(17)
H13A C13 H13B 107.9
C14 C13 H13A 109.3
C14 C13 H13B 109.3
C13 C14 H14A 109.5
C13 C14 H14B 109.5
C13 C14 H14C 109.5
H14A C14 H14B 109.5
H14A C14 H14C 109.5
H14B C14 H14C 109.5
O4 C15 O5 126.23(17)
O4 C15 C11 120.94(17)
O5 C15 C11 112.81(16)
O5 C16 H16A 109.7
O5 C16 H16B 109.7
O5 C16 C17 109.61(19)
H16A C16 H16B 108.2
C17 C16 H16A 109.7
C17 C16 H16B 109.7
C16 C17 H17A 109.5
C16 C17 H17B 109.5
C16 C17 H17C 109.5
H17A C17 H17B 109.5
H17A C17 H17C 109.5
H17B C17 H17C 109.5
N2 C18 C20 179.0(2)
N1 C19 C20 177.0(2)
C10 C20 C21 109.24(14)
C18 C20 C10 108.24(15)
C18 C20 C19 107.31(15)
C18 C20 C21 110.39(15)
C19 C20 C10 109.42(15)
C19 C20 C21 112.15(16)
C20 C21 H21A 108.5
C20 C21 H21B 108.5
H21A C21 H21B 107.5
C22 C21 C20 115.07(15)
C22 C21 H21A 108.5
C22 C21 H21B 108.5
C23 C22 C21 120.20(18)
C27 C22 C21 120.84(18)
C27 C22 C23 118.91(19)
C22 C23 H23 119.8
C24 C23 C22 120.3(2)
C24 C23 H23 119.8
C23 C24 H24 119.9
C25 C24 C23 120.2(2)
C25 C24 H24 119.9
C24 C25 H25 120.0
C26 C25 C24 120.1(2)
C26 C25 H25 120.0
C25 C26 H26 119.9
C25 C26 C27 120.1(2)
C27 C26 H26 119.9
C22 C27 H27 119.8
C26 C27 C22 120.4(2)
C26 C27 H27 119.8

loop_
_geom_bond_atom_site_label_1
_geom_bond_atom_site_label_2
_geom_bond_distance
Cl1 C1 1.741(2)
O1 C7 1.217(2)
O2 C4 1.367(2)
O2 C9 1.427(2)
O3 C10 1.440(2)
O3 C11 1.419(2)
O4 C15 1.204(2)
O5 C15 1.310(2)
O5 C16 1.473(2)
O6 C12 1.204(2)
O7 C12 1.323(2)
O7 C13 1.478(2)
N1 C19 1.138(3)
N2 C18 1.142(3)
C1 C2 1.374(3)
C1 C6 1.396(3)
C2 H2 0.9300
C2 C3 1.406(3)
C3 C4 1.392(3)
C3 C7 1.467(3)
C4 C5 1.394(3)
C5 H5 0.9300
C5 C6 1.376(3)
C6 H6 0.9300
C7 C8 1.519(3)
C8 H8 0.9800
C8 C9 1.542(2)
C8 C10 1.541(2)
C9 H9 0.9800
C9 C11 1.552(2)
C10 H10 0.9800
C10 C20 1.549(3)
C11 C12 1.540(3)
C11 C15 1.528(2)
C13 H13A 0.9700
C13 H13B 0.9700
C13 C14 1.500(3)
C14 H14A 0.9600
C14 H14B 0.9600
C14 H14C 0.9600
C16 H16A 0.9700
C16 H16B 0.9700
C16 C17 1.497(4)
C17 H17A 0.9600
C17 H17B 0.9600
C17 H17C 0.9600
C18 C20 1.483(3)
C19 C20 1.487(3)
C20 C21 1.562(2)
C21 H21A 0.9700
C21 H21B 0.9700
C21 C22 1.509(3)
C22 C23 1.393(3)
C22 C27 1.391(3)
C23 H23 0.9300
C23 C24 1.387(3)
C24 H24 0.9300
C24 C25 1.381(4)
C25 H25 0.9300
C25 C26 1.377(4)
C26 H26 0.9300
C26 C27 1.391(3)
C27 H27 0.9300
